data_7703050
loop_
_publ_author_name
'Chupina, Anastasia V.'
'Shayapov, Vladimir'
'Novikov, Alexander S.'
'Volchek, Victoria V.'
'Benassi, Enrico'
'Abramov, Pavel A.'
'Sokolov, Maxim N.'

_publ_section_title
;
 [{AgL}<sub>2</sub>Mo<sub>8</sub>O<sub>26</sub>]<sup>n-</sup> complexes: a
 combined experimental and theoretical study.
;
_journal_issue 5
_journal_name_full 'Dalton transactions (Cambridge, England : 2003)'
_journal_page_first 1522
_journal_page_last 1530
_journal_paper_doi 10.1039/c9dt04043a
_journal_volume 49
_journal_year 2020
_chemical_formula_sum 'C54 H108 Ag2 Mo8 N6 O28'
_chemical_formula_weight 2272.72
_space_group_crystal_system triclinic
_space_group_IT_number 2
_space_group_name_Hall '-P 1'
_space_group_name_H-M_alt 'P -1'
_atom_sites_solution_hydrogens geom
_atom_sites_solution_primary direct
_atom_sites_solution_secondary difmap
_audit_creation_method SHELXL-2017/1
_audit_update_record
;
2019-10-15 deposited with the CCDC.	2019-12-26 downloaded from the CCDC.
;
_cell_angle_alpha 88.701(2)
_cell_angle_beta 71.414(3)
_cell_angle_gamma 82.710(2)
_cell_formula_units_Z 2
_cell_length_a 14.1580(4)
_cell_length_b 14.8963(5)
_cell_length_c 19.5225(6)
_cell_measurement_reflns_used 11340
_cell_measurement_temperature 150(2)
_cell_measurement_theta_max 29.1920
_cell_measurement_theta_min 2.1610
_cell_volume 3870.4(2)
_computing_cell_refinement 'CrysAlisPro 1.171.38.41 (Rigaku OD, 2015)'
_computing_data_collection 'CrysAlisPro 1.171.38.41 (Rigaku OD, 2015)'
_computing_data_reduction 'CrysAlisPro 1.171.38.41 (Rigaku OD, 2015)'
_computing_molecular_graphics 'ShelXle (H\"ubschle, 2011)'
_computing_publication_material 'CIFTAB-2014 (Sheldrick, 2014)'
_computing_structure_refinement 'SHELXL-2014 (Sheldrick, 2014)'
_computing_structure_solution 'SHELXS-2014 (Sheldrick, 2014)'
_diffrn_ambient_temperature 150(2)
_diffrn_detector 'CCD plate'
_diffrn_detector_area_resol_mean 10.6168
_diffrn_detector_type AtlasS2
_diffrn_measured_fraction_theta_full 1.000
_diffrn_measured_fraction_theta_max 0.834
_diffrn_measurement_device 'four-circle diffractometer'
_diffrn_measurement_device_type 'New Xcalibur, AtlasS2'
_diffrn_measurement_method '\w scans'
_diffrn_radiation_monochromator graphite
_diffrn_radiation_probe x-ray
_diffrn_radiation_source 'fine-focus sealed tube'
_diffrn_radiation_type MoK\a
_diffrn_radiation_wavelength 0.71073
_diffrn_reflns_av_R_equivalents 0.0324
_diffrn_reflns_av_unetI/netI 0.0593
_diffrn_reflns_Laue_measured_fraction_full 1.000
_diffrn_reflns_Laue_measured_fraction_max 0.834
_diffrn_reflns_limit_h_max 19
_diffrn_reflns_limit_h_min -15
_diffrn_reflns_limit_k_max 19
_diffrn_reflns_limit_k_min -13
_diffrn_reflns_limit_l_max 26
_diffrn_reflns_limit_l_min -24
_diffrn_reflns_number 34496
_diffrn_reflns_point_group_measured_fraction_full 1.000
_diffrn_reflns_point_group_measured_fraction_max 0.834
_diffrn_reflns_theta_full 25.500
_diffrn_reflns_theta_max 29.528
_diffrn_reflns_theta_min 1.976
_diffrn_source 'sealed X-ray tube'
_exptl_absorpt_coefficient_mu 1.821
_exptl_absorpt_correction_T_max 1.00000
_exptl_absorpt_correction_T_min 0.72804
_exptl_absorpt_correction_type multi-scan
_exptl_absorpt_process_details
;
CrysAlisPro 1.171.38.41 (Rigaku Oxford Diffraction, 2015)
Empirical absorption correction using spherical harmonics,
implemented in SCALE3 ABSPACK scaling algorithm.
;
_exptl_crystal_colour colorless
_exptl_crystal_density_diffrn 1.950
_exptl_crystal_description plate
_exptl_crystal_F_000 2256
_exptl_crystal_size_max 0.270
_exptl_crystal_size_mid 0.270
_exptl_crystal_size_min 0.030
_refine_diff_density_max 1.328
_refine_diff_density_min -0.924
_refine_diff_density_rms 0.137
_refine_ls_extinction_method none
_refine_ls_goodness_of_fit_ref 1.011
_refine_ls_hydrogen_treatment constr
_refine_ls_matrix_type full
_refine_ls_number_parameters 883
_refine_ls_number_reflns 18050
_refine_ls_number_restraints 12
_refine_ls_restrained_S_all 1.011
_refine_ls_R_factor_all 0.0562
_refine_ls_R_factor_gt 0.0356
_refine_ls_shift/su_max 0.001
_refine_ls_shift/su_mean 0.000
_refine_ls_structure_factor_coef Fsqd
_refine_ls_weighting_details 'w=1/[\s^2^(Fo^2^)+(0.0251P)^2^+0.9570P] where P=(Fo^2^+2Fc^2^)/3'
_refine_ls_weighting_scheme calc
_refine_ls_wR_factor_gt 0.0694
_refine_ls_wR_factor_ref 0.0771
_reflns_Friedel_coverage 0.000
_reflns_number_gt 13890
_reflns_number_total 18050
_reflns_threshold_expression >2\s(I)
_cod_data_source_file c9dt04043a2.cif
_cod_data_source_block 10
_cod_depositor_comments 'Adding full bibliography for 7703041--7703051.cif.'
_cod_database_code 7703050
_shelx_shelxl_version_number 2017/1
_shelx_space_group_comment
;
The symmetry employed for this shelxl refinement is uniquely defined
by the following loop, which should always be used as a source of
symmetry information in preference to the above space-group names.
They are only intended as comments.
;
_shelx_estimated_absorpt_t_min 0.639
_shelx_estimated_absorpt_t_max 0.947

loop_
_space_group_symop_operation_xyz
'x, y, z'
'-x, -y, -z'

loop_
_atom_site_label
_atom_site_type_symbol
_atom_site_fract_x
_atom_site_fract_y
_atom_site_fract_z
_atom_site_U_iso_or_equiv
_atom_site_adp_type
_atom_site_occupancy
_atom_site_site_symmetry_order
_atom_site_calc_flag
_atom_site_refinement_flags_posn
_atom_site_refinement_flags_adp
C1 C 0.0221(3) 0.7666(4) 0.0034(3) 0.0477(14) Uani 1 1 d . .
H1A H -0.050021 0.787668 0.018078 0.072 Uiso 1 1 calc R U
H1B H 0.035081 0.706241 -0.019081 0.072 Uiso 1 1 calc R U
H1C H 0.044726 0.763824 0.046051 0.072 Uiso 1 1 calc R U
C2 C 0.0781(3) 0.8309(3) -0.0496(2) 0.0352(11) Uani 1 1 d . .
C3 C 0.0309(4) 0.9063(4) -0.0732(3) 0.0493(14) Uani 1 1 d . .
H3A H -0.040058 0.919755 -0.054105 0.059 Uiso 1 1 calc R U
C4 C 0.0851(4) 0.9632(4) -0.1244(3) 0.0453(13) Uani 1 1 d . .
C5 C 0.0353(5) 1.0460(4) -0.1511(3) 0.074(2) Uani 1 1 d . .
H5A H -0.037426 1.051699 -0.126890 0.112 Uiso 1 1 calc R U
H5B H 0.061550 1.099923 -0.140336 0.112 Uiso 1 1 calc R U
H5C H 0.049439 1.040192 -0.203424 0.112 Uiso 1 1 calc R U
C6 C 0.1882(3) 0.9398(3) -0.1503(2) 0.0356(11) Uani 1 1 d . .
H6A H 0.228371 0.975449 -0.186226 0.043 Uiso 1 1 calc R U
C7 C 0.2330(3) 0.8649(3) -0.1241(2) 0.0269(10) Uani 1 1 d . .
C8 C 0.3442(3) 0.8422(3) -0.1479(2) 0.0375(12) Uani 1 1 d . .
H8A H 0.375014 0.886110 -0.183608 0.056 Uiso 1 1 calc R U
H8B H 0.368089 0.844382 -0.106148 0.056 Uiso 1 1 calc R U
H8C H 0.362835 0.781275 -0.169761 0.056 Uiso 1 1 calc R U
C9 C 0.6654(3) -0.3166(3) 0.2781(2) 0.0295(10) Uani 1 1 d . .
H9A H 0.631875 -0.356167 0.256537 0.044 Uiso 1 1 calc R U
H9B H 0.647555 -0.327008 0.330178 0.044 Uiso 1 1 calc R U
H9C H 0.643799 -0.253210 0.269932 0.044 Uiso 1 1 calc R U
C10 C 0.7771(3) -0.3369(3) 0.2439(2) 0.0217(9) Uani 1 1 d . .
C11 C 0.8184(3) -0.4042(3) 0.1913(2) 0.0240(9) Uani 1 1 d . .
H11A H 0.775650 -0.437911 0.176275 0.029 Uiso 1 1 calc R U
C12 C 0.9215(3) -0.4226(3) 0.1603(2) 0.0258(10) Uani 1 1 d . .
C13 C 0.9671(3) -0.4959(4) 0.1037(2) 0.0411(13) Uani 1 1 d . .
H13A H 0.913549 -0.524425 0.094469 0.062 Uiso 1 1 calc R U
H13B H 1.007123 -0.469751 0.059036 0.062 Uiso 1 1 calc R U
H13C H 1.010357 -0.541495 0.120769 0.062 Uiso 1 1 calc R U
C14 C 0.9793(3) -0.3710(3) 0.1841(2) 0.0255(9) Uani 1 1 d . .
H14A H 1.050360 -0.380551 0.163303 0.031 Uiso 1 1 calc R U
C15 C 0.9359(3) -0.3056(3) 0.2377(2) 0.0224(9) Uani 1 1 d . .
C16 C 0.9984(3) -0.2522(3) 0.2664(2) 0.0367(11) Uani 1 1 d . .
H16A H 1.069715 -0.270825 0.240768 0.055 Uiso 1 1 calc R U
H16B H 0.981741 -0.187582 0.259131 0.055 Uiso 1 1 calc R U
H16C H 0.984568 -0.263303 0.318163 0.055 Uiso 1 1 calc R U
C17 C 0.7204(3) 0.1005(3) 0.70040(19) 0.0206(9) Uani 1 1 d . .
H17A H 0.718032 0.040475 0.723258 0.025 Uiso 1 1 calc R U
H17B H 0.696243 0.097270 0.658293 0.025 Uiso 1 1 calc R U
C18 C 0.8291(3) 0.1202(3) 0.6736(2) 0.0259(9) Uani 1 1 d . .
H18A H 0.857827 0.113739 0.713831 0.031 Uiso 1 1 calc R U
H18B H 0.831738 0.183164 0.656534 0.031 Uiso 1 1 calc R U
C19 C 0.8908(3) 0.0546(3) 0.6120(2) 0.0313(11) Uani 1 1 d . .
H19A H 0.876069 -0.007711 0.625779 0.038 Uiso 1 1 calc R U
H19B H 0.870974 0.069882 0.568497 0.038 Uiso 1 1 calc R U
C20 C 1.0029(3) 0.0581(4) 0.5942(2) 0.0417(13) Uani 1 1 d . .
H20A H 1.039920 0.015296 0.554514 0.063 Uiso 1 1 calc R U
H20B H 1.018018 0.119491 0.579630 0.063 Uiso 1 1 calc R U
H20C H 1.023111 0.041933 0.636885 0.063 Uiso 1 1 calc R U
C21 C 0.6856(3) 0.1840(3) 0.8182(2) 0.0220(9) Uani 1 1 d . .
H21A H 0.638200 0.231062 0.851034 0.026 Uiso 1 1 calc R U
H21B H 0.751701 0.206683 0.800126 0.026 Uiso 1 1 calc R U
C22 C 0.6960(3) 0.0986(3) 0.8615(2) 0.0257(9) Uani 1 1 d . .
H22A H 0.629122 0.078244 0.883557 0.031 Uiso 1 1 calc R U
H22B H 0.739859 0.049682 0.828683 0.031 Uiso 1 1 calc R U
C23 C 0.7403(3) 0.1163(3) 0.9205(2) 0.0294(10) Uani 1 1 d . .
H23A H 0.695891 0.164615 0.953745 0.035 Uiso 1 1 calc R U
H23B H 0.806715 0.137512 0.898519 0.035 Uiso 1 1 calc R U
C24 C 0.7520(3) 0.0305(3) 0.9630(2) 0.0350(11) Uani 1 1 d . .
H24A H 0.780646 0.043424 1.000725 0.053 Uiso 1 1 calc R U
H24B H 0.686073 0.010083 0.985357 0.053 Uiso 1 1 calc R U
H24C H 0.796749 -0.016984 0.930205 0.053 Uiso 1 1 calc R U
C25 C 0.5481(3) 0.1343(3) 0.7797(2) 0.0224(9) Uani 1 1 d . .
H25A H 0.523028 0.133733 0.737781 0.027 Uiso 1 1 calc R U
H25B H 0.559517 0.070664 0.793901 0.027 Uiso 1 1 calc R U
C26 C 0.4658(3) 0.1842(3) 0.8417(2) 0.0254(9) Uani 1 1 d . .
H26A H 0.446000 0.245641 0.826556 0.030 Uiso 1 1 calc R U
H26B H 0.490598 0.190145 0.883178 0.030 Uiso 1 1 calc R U
C27 C 0.3756(3) 0.1315(3) 0.8638(2) 0.0300(10) Uani 1 1 d . .
H27A H 0.356945 0.119596 0.820425 0.036 Uiso 1 1 calc R U
H27B H 0.395064 0.072310 0.882835 0.036 Uiso 1 1 calc R U
C28 C 0.2854(3) 0.1795(4) 0.9199(2) 0.0395(12) Uani 1 1 d . .
H28A H 0.230398 0.142137 0.931658 0.059 Uiso 1 1 calc R U
H28B H 0.302582 0.190259 0.963640 0.059 Uiso 1 1 calc R U
H28C H 0.264423 0.237595 0.901164 0.059 Uiso 1 1 calc R U
C29 C 0.6405(3) 0.2623(3) 0.7197(2) 0.0214(9) Uani 1 1 d . .
H29A H 0.588820 0.303852 0.755249 0.026 Uiso 1 1 calc R U
H29B H 0.705345 0.286779 0.709872 0.026 Uiso 1 1 calc R U
C30 C 0.6143(3) 0.2644(3) 0.6501(2) 0.0227(9) Uani 1 1 d . .
H30A H 0.548865 0.241559 0.658835 0.027 Uiso 1 1 calc R U
H30B H 0.666038 0.224487 0.613204 0.027 Uiso 1 1 calc R U
C31 C 0.6088(3) 0.3608(3) 0.6225(2) 0.0262(9) Uani 1 1 d . .
H31A H 0.558354 0.400443 0.660329 0.031 Uiso 1 1 calc R U
H31B H 0.674710 0.382751 0.613514 0.031 Uiso 1 1 calc R U
C32 C 0.5808(3) 0.3681(3) 0.5534(2) 0.0308(10) Uani 1 1 d . .
H32A H 0.578217 0.431220 0.538089 0.046 Uiso 1 1 calc R U
H32B H 0.631195 0.330059 0.515420 0.046 Uiso 1 1 calc R U
H32C H 0.514805 0.347756 0.562249 0.046 Uiso 1 1 calc R U
C33 C 1.0257(5) 0.1963(5) 0.4271(4) 0.091(2) Uani 1 1 d . .
H33A H 0.990151 0.178469 0.394902 0.137 Uiso 1 1 calc R U
H33B H 1.086212 0.221957 0.398513 0.137 Uiso 1 1 calc R U
H33C H 1.044684 0.143073 0.452487 0.137 Uiso 1 1 calc R U
C34 C 0.8621(4) 0.2815(5) 0.4760(3) 0.0699(19) Uani 1 1 d . .
H34A H 0.856588 0.248544 0.434843 0.105 Uiso 1 1 calc R U
H34B H 0.814879 0.262047 0.520842 0.105 Uiso 1 1 calc R U
H34C H 0.846070 0.346606 0.470338 0.105 Uiso 1 1 calc R U
C35 C 0.3045(3) 0.3145(3) 0.4007(2) 0.0279(10) Uani 1 1 d . .
H35A H 0.347255 0.263070 0.413108 0.033 Uiso 1 1 calc R U
H35B H 0.235650 0.297738 0.413340 0.033 Uiso 1 1 calc R U
C36 C 0.3022(4) 0.3969(3) 0.4467(2) 0.0354(11) Uani 1 1 d . .
H36A H 0.371443 0.411280 0.437688 0.042 Uiso 1 1 calc R U
H36B H 0.262816 0.449858 0.432909 0.042 Uiso 1 1 calc R U
C37 C 0.2554(3) 0.3786(3) 0.5263(2) 0.0343(11) Uani 1 1 d . .
H37A H 0.183549 0.372105 0.536329 0.041 Uiso 1 1 calc R U
H37B H 0.289104 0.320917 0.538456 0.041 Uiso 1 1 calc R U
C38 C 0.2648(4) 0.4545(3) 0.5734(2) 0.0410(12) Uani 1 1 d . .
H38A H 0.233934 0.440762 0.624455 0.061 Uiso 1 1 calc R U
H38B H 0.335904 0.460317 0.564215 0.061 Uiso 1 1 calc R U
H38C H 0.230440 0.511462 0.562089 0.061 Uiso 1 1 calc R U
C39 C 0.2783(3) 0.4041(3) 0.2966(2) 0.0301(10) Uani 1 1 d . .
H39A H 0.301485 0.406393 0.243155 0.036 Uiso 1 1 calc R U
H39B H 0.288097 0.462317 0.315200 0.036 Uiso 1 1 calc R U
C40 C 0.1665(3) 0.3952(4) 0.3224(3) 0.0419(12) Uani 1 1 d . .
H40A H 0.156094 0.336699 0.304681 0.050 Uiso 1 1 calc R U
H40B H 0.142168 0.394915 0.375910 0.050 Uiso 1 1 calc R U
C41 C 0.1056(3) 0.4711(4) 0.2965(3) 0.0430(13) Uani 1 1 d . .
H41A H 0.122680 0.466127 0.243352 0.052 Uiso 1 1 calc R U
H41B H 0.123139 0.529946 0.308151 0.052 Uiso 1 1 calc R U
C42 C -0.0057(4) 0.4684(4) 0.3313(3) 0.0649(18) Uani 1 1 d . .
H42A H -0.043044 0.518338 0.313499 0.097 Uiso 1 1 calc R U
H42B H -0.023312 0.410659 0.319159 0.097 Uiso 1 1 calc R U
H42C H -0.022853 0.474423 0.383903 0.097 Uiso 1 1 calc R U
C43 C 0.3429(3) 0.2388(3) 0.2837(2) 0.0269(9) Uani 1 1 d . .
H43A H 0.387477 0.191864 0.299179 0.032 Uiso 1 1 calc R U
H43B H 0.273961 0.221850 0.302251 0.032 Uiso 1 1 calc R U
C44 C 0.3751(3) 0.2366(3) 0.2017(2) 0.0279(10) Uani 1 1 d . .
H44A H 0.443245 0.254964 0.181900 0.034 Uiso 1 1 calc R U
H44B H 0.328377 0.279882 0.185044 0.034 Uiso 1 1 calc R U
C45 C 0.3753(3) 0.1414(3) 0.1743(2) 0.0318(10) Uani 1 1 d . .
H45A H 0.420857 0.098361 0.192323 0.038 Uiso 1 1 calc R U
H45B H 0.306838 0.123748 0.194187 0.038 Uiso 1 1 calc R U
C46 C 0.4086(4) 0.1337(3) 0.0923(2) 0.0363(11) Uani 1 1 d . .
H46A H 0.407262 0.071438 0.077794 0.054 Uiso 1 1 calc R U
H46B H 0.362886 0.175068 0.074055 0.054 Uiso 1 1 calc R U
H46C H 0.476963 0.149668 0.072190 0.054 Uiso 1 1 calc R U
C47 C 0.4496(3) 0.3552(3) 0.2975(2) 0.0283(10) Uani 1 1 d . .
H47A H 0.474826 0.358811 0.244200 0.034 Uiso 1 1 calc R U
H47B H 0.445854 0.416441 0.317564 0.034 Uiso 1 1 calc R U
C48 C 0.5253(3) 0.2918(4) 0.3218(2) 0.0380(12) Uani 1 1 d . .
H48A H 0.502424 0.290086 0.375230 0.046 Uiso 1 1 calc R U
H48B H 0.528088 0.229893 0.303237 0.046 Uiso 1 1 calc R U
C49 C 0.6297(3) 0.3204(4) 0.2956(3) 0.0412(12) Uani 1 1 d . .
H49A H 0.677026 0.272808 0.307682 0.049 Uiso 1 1 calc R U
H49B H 0.650885 0.325008 0.242293 0.049 Uiso 1 1 calc R U
C50 C 0.6374(5) 0.4081(5) 0.3270(3) 0.0702(19) Uani 1 1 d . .
H50A H 0.706650 0.422221 0.307684 0.105 Uiso 1 1 calc R U
H50B H 0.592202 0.456158 0.314194 0.105 Uiso 1 1 calc R U
H50C H 0.618377 0.403890 0.379669 0.105 Uiso 1 1 calc R U
C51 C 0.1179(4) 0.2459(5) 0.1555(3) 0.080(2) Uani 1 1 d . .
H51A H 0.097089 0.305229 0.138624 0.120 Uiso 1 1 calc R U
H51B H 0.168167 0.251708 0.179419 0.120 Uiso 1 1 calc R U
H51C H 0.147014 0.203697 0.114199 0.120 Uiso 1 1 calc R U
C52 C -0.0670(4) 0.2630(5) 0.2176(3) 0.0665(18) Uani 1 1 d . .
H52A H -0.058656 0.319617 0.191079 0.100 Uiso 1 1 calc R U
H52B H -0.108501 0.227667 0.199868 0.100 Uiso 1 1 calc R U
H52C H -0.099712 0.276723 0.269276 0.100 Uiso 1 1 calc R U
C53 C 0.0407(4) 0.1309(5) 0.2373(3) 0.0644(18) Uani 1 1 d . .
H53A H -0.018726 0.110132 0.268271 0.077 Uiso 1 1 calc R U
C54 C 0.9956(7) 0.2967(6) 0.5285(5) 0.114(3) Uani 1 1 d . U
H54A H 1.062489 0.280203 0.528917 0.136 Uiso 1 1 calc R U
N1 N 0.1789(2) 0.8111(2) -0.07501(17) 0.0229(7) Uani 1 1 d . .
N2 N 0.8352(2) -0.2883(2) 0.26737(16) 0.0212(7) Uani 1 1 d . .
N3 N 0.6490(2) 0.1708(2) 0.75462(16) 0.0198(7) Uani 1 1 d . .
N4 N 0.3436(2) 0.3284(2) 0.31954(17) 0.0252(8) Uani 1 1 d . .
N6 N 0.0304(3) 0.2114(4) 0.2069(2) 0.0548(13) Uani 1 1 d . .
N7 N 0.9609(3) 0.2631(3) 0.4790(2) 0.0520(12) Uani 1 1 d . .
O1 O 0.72023(18) -0.07122(18) 0.60340(13) 0.0206(6) Uani 1 1 d . .
O2 O 0.55379(17) -0.11177(17) 0.56512(12) 0.0152(5) Uani 1 1 d . .
O3 O 0.75086(18) -0.14726(19) 0.47211(13) 0.0218(6) Uani 1 1 d . .
O4 O 0.38950(18) -0.16472(18) 0.53560(12) 0.0178(6) Uani 1 1 d . .
O5 O 0.57651(18) -0.20329(18) 0.43562(13) 0.0198(6) Uani 1 1 d . .
O6 O 0.74985(18) 0.03945(18) 0.48227(13) 0.0197(6) Uani 1 1 d . .
O7 O 0.59419(17) -0.01262(17) 0.45020(12) 0.0134(5) Uani 1 1 d . .
O8 O 0.80567(19) -0.0242(2) 0.34144(13) 0.0245(6) Uani 1 1 d . .
O9 O 0.44201(17) -0.05533(17) 0.41568(12) 0.0155(5) Uani 1 1 d . .
O10 O 0.62727(18) -0.08551(18) 0.30660(13) 0.0209(6) Uani 1 1 d . .
O11 O 0.48977(19) 0.04864(19) 0.28857(13) 0.0226(6) Uani 1 1 d . .
O12 O 0.64357(18) 0.09333(18) 0.33576(12) 0.0196(6) Uani 1 1 d . .
O13 O 0.8112(2) 0.1541(2) 0.36216(14) 0.0273(7) Uani 1 1 d . .
O14 O 0.1194(3) 0.0819(3) 0.2287(2) 0.0827(14) Uani 1 1 d . .
O15 O 0.9349(6) 0.3503(6) 0.5732(4) 0.167(3) Uani 1 1 d . U
O16 O 0.28766(19) 0.57916(19) 0.20415(13) 0.0222(6) Uani 1 1 d . .
O17 O 0.24627(17) 0.47334(18) 0.10253(13) 0.0191(6) Uani 1 1 d . .
O18 O 0.17294(19) 0.3669(2) 0.01543(14) 0.0260(6) Uani 1 1 d . .
O19 O 0.34708(18) 0.41537(18) -0.09163(13) 0.0197(6) Uani 1 1 d . .
O20 O 0.19500(19) 0.54278(19) -0.01366(14) 0.0240(6) Uani 1 1 d . .
O21 O 0.40630(17) 0.51738(17) -0.00507(12) 0.0155(5) Uani 1 1 d . .
O22 O 0.25761(18) 0.65803(18) 0.08573(13) 0.0209(6) Uani 1 1 d . .
O23 O 0.45511(17) 0.61271(17) 0.08553(12) 0.0151(5) Uani 1 1 d . .
O24 O 0.62212(18) 0.65648(17) -0.02451(13) 0.0178(6) Uani 1 1 d . .
O25 O 0.43461(18) 0.70524(18) -0.03687(13) 0.0198(6) Uani 1 1 d . .
O26 O 0.55908(17) 0.55312(17) -0.11387(12) 0.0160(5) Uani 1 1 d . .
O27 O 0.37524(19) 0.59198(19) -0.13622(13) 0.0224(6) Uani 1 1 d . .
O28 O 0.50201(19) 0.45275(19) -0.21376(13) 0.0237(6) Uani 1 1 d . .
Mo1 Mo 0.68361(2) -0.05815(2) 0.52879(2) 0.01518(7) Uani 1 1 d . .
Mo2 Mo 0.73713(2) 0.07107(2) 0.38900(2) 0.01813(8) Uani 1 1 d . .
Mo3 Mo 0.49706(2) -0.11703(2) 0.48652(2) 0.01341(7) Uani 1 1 d . .
Mo4 Mo 0.55031(2) 0.00946(2) 0.34768(2) 0.01561(7) Uani 1 1 d . .
Mo5 Mo 0.32070(2) 0.56564(2) 0.11321(2) 0.01564(7) Uani 1 1 d . .
Mo6 Mo 0.25582(2) 0.44227(2) 0.00470(2) 0.01834(8) Uani 1 1 d . .
Mo7 Mo 0.44624(2) 0.49295(2) -0.12805(2) 0.01595(7) Uani 1 1 d . .
Mo8 Mo 0.50998(2) 0.61534(2) -0.01991(2) 0.01385(7) Uani 1 1 d . .
Ag1 Ag 0.25155(2) 0.68859(2) -0.03637(2) 0.02890(8) Uani 1 1 d . .
Ag2 Ag 0.76530(2) -0.17846(2) 0.34936(2) 0.03255(9) Uani 1 1 d . .

loop_
_atom_site_aniso_label
_atom_site_aniso_U_11
_atom_site_aniso_U_22
_atom_site_aniso_U_33
_atom_site_aniso_U_23
_atom_site_aniso_U_13
_atom_site_aniso_U_12
C1 0.023(3) 0.049(4) 0.059(3) 0.014(3) 0.001(2) 0.002(2)
C2 0.025(2) 0.039(3) 0.038(3) 0.004(2) -0.008(2) 0.002(2)
C3 0.026(3) 0.055(4) 0.057(3) 0.012(3) -0.008(2) 0.016(3)
C4 0.048(3) 0.039(3) 0.043(3) 0.009(2) -0.014(2) 0.012(3)
C5 0.071(4) 0.056(4) 0.086(5) 0.028(4) -0.026(4) 0.025(3)
C6 0.039(3) 0.034(3) 0.028(2) 0.008(2) -0.006(2) 0.004(2)
C7 0.034(2) 0.026(3) 0.021(2) -0.0020(18) -0.0104(18) 0.000(2)
C8 0.029(3) 0.040(3) 0.037(3) 0.011(2) -0.003(2) -0.001(2)
C9 0.018(2) 0.038(3) 0.031(2) -0.007(2) -0.0061(17) 0.001(2)
C10 0.021(2) 0.023(2) 0.022(2) 0.0031(17) -0.0087(16) -0.0010(18)
C11 0.022(2) 0.025(2) 0.026(2) -0.0071(18) -0.0102(17) -0.0010(18)
C12 0.022(2) 0.032(3) 0.020(2) -0.0069(18) -0.0057(16) 0.0047(19)
C13 0.030(3) 0.049(4) 0.039(3) -0.024(2) -0.007(2) 0.007(2)
C14 0.015(2) 0.033(3) 0.027(2) -0.0028(19) -0.0064(16) 0.0014(18)
C15 0.020(2) 0.026(2) 0.023(2) -0.0015(17) -0.0096(16) -0.0027(18)
C16 0.032(3) 0.036(3) 0.048(3) -0.010(2) -0.018(2) -0.006(2)
C17 0.022(2) 0.017(2) 0.021(2) -0.0063(16) -0.0065(16) 0.0010(17)
C18 0.020(2) 0.025(3) 0.032(2) -0.0048(18) -0.0069(17) -0.0038(18)
C19 0.018(2) 0.039(3) 0.034(2) -0.017(2) -0.0054(18) 0.002(2)
C20 0.018(2) 0.053(4) 0.049(3) -0.015(2) -0.003(2) -0.003(2)
C21 0.019(2) 0.024(2) 0.024(2) -0.0031(17) -0.0085(16) -0.0036(18)
C22 0.030(2) 0.019(2) 0.033(2) -0.0005(18) -0.0156(19) -0.0053(19)
C23 0.035(3) 0.025(3) 0.031(2) -0.0022(19) -0.0163(19) 0.000(2)
C24 0.047(3) 0.026(3) 0.039(3) -0.003(2) -0.025(2) 0.000(2)
C25 0.022(2) 0.021(2) 0.026(2) -0.0059(17) -0.0089(17) -0.0032(18)
C26 0.022(2) 0.027(3) 0.027(2) -0.0055(18) -0.0088(17) -0.0012(19)
C27 0.026(2) 0.036(3) 0.025(2) -0.0017(19) -0.0024(17) -0.010(2)
C28 0.034(3) 0.047(3) 0.033(3) -0.004(2) -0.004(2) -0.002(2)
C29 0.024(2) 0.013(2) 0.026(2) -0.0016(16) -0.0067(17) -0.0030(17)
C30 0.026(2) 0.019(2) 0.025(2) -0.0010(17) -0.0097(17) -0.0049(18)
C31 0.036(2) 0.022(2) 0.021(2) -0.0003(17) -0.0075(18) -0.005(2)
C32 0.038(3) 0.027(3) 0.028(2) 0.0064(19) -0.0107(19) -0.008(2)
C33 0.067(5) 0.066(5) 0.103(6) 0.011(4) 0.020(4) 0.004(4)
C34 0.067(4) 0.077(5) 0.062(4) -0.013(3) -0.020(3) 0.003(4)
C35 0.030(2) 0.025(3) 0.025(2) 0.0079(18) -0.0044(18) -0.005(2)
C36 0.045(3) 0.024(3) 0.035(3) 0.005(2) -0.011(2) -0.006(2)
C37 0.037(3) 0.031(3) 0.033(2) 0.006(2) -0.009(2) -0.002(2)
C38 0.040(3) 0.043(3) 0.035(3) 0.000(2) -0.006(2) -0.001(2)
C39 0.042(3) 0.016(2) 0.033(2) 0.0055(18) -0.015(2) 0.000(2)
C40 0.033(3) 0.039(3) 0.054(3) 0.020(2) -0.016(2) -0.005(2)
C41 0.031(3) 0.046(3) 0.044(3) 0.012(2) -0.002(2) -0.002(2)
C42 0.037(3) 0.074(5) 0.074(4) 0.025(3) -0.009(3) 0.002(3)
C43 0.028(2) 0.019(2) 0.034(2) 0.0070(18) -0.0091(18) -0.0070(19)
C44 0.029(2) 0.025(3) 0.034(2) 0.0046(19) -0.0146(19) -0.008(2)
C45 0.040(3) 0.027(3) 0.037(3) 0.006(2) -0.023(2) -0.011(2)
C46 0.053(3) 0.025(3) 0.041(3) 0.005(2) -0.027(2) -0.016(2)
C47 0.032(2) 0.030(3) 0.024(2) 0.0100(19) -0.0086(18) -0.012(2)
C48 0.030(3) 0.044(3) 0.039(3) 0.017(2) -0.009(2) -0.009(2)
C49 0.040(3) 0.043(3) 0.045(3) 0.012(2) -0.017(2) -0.011(2)
C50 0.068(4) 0.077(5) 0.074(4) -0.008(4) -0.029(3) -0.021(4)
C51 0.051(4) 0.110(7) 0.080(5) 0.035(4) -0.016(3) -0.030(4)
C52 0.055(4) 0.082(5) 0.054(4) 0.022(3) -0.011(3) 0.005(4)
C53 0.049(4) 0.075(5) 0.046(3) 0.024(3) 0.011(3) 0.005(3)
C54 0.113(3) 0.113(3) 0.114(3) 0.0030(10) -0.0362(13) -0.0147(11)
N1 0.0196(18) 0.021(2) 0.0273(18) 0.0012(15) -0.0083(14) 0.0016(15)
N2 0.0240(18) 0.0189(19) 0.0197(16) -0.0028(14) -0.0070(14) 0.0013(15)
N3 0.0208(17) 0.0156(19) 0.0232(17) -0.0045(14) -0.0075(13) -0.0004(14)
N4 0.028(2) 0.020(2) 0.0275(18) 0.0057(15) -0.0084(15) -0.0071(16)
N6 0.042(3) 0.083(4) 0.035(2) 0.022(2) -0.007(2) -0.014(3)
N7 0.051(3) 0.055(3) 0.053(3) -0.001(2) -0.017(2) -0.014(3)
O1 0.0193(14) 0.0211(16) 0.0244(14) -0.0007(12) -0.0106(11) -0.0031(12)
O2 0.0149(13) 0.0151(15) 0.0164(13) 0.0010(10) -0.0065(10) -0.0010(11)
O3 0.0182(14) 0.0204(16) 0.0269(14) -0.0036(12) -0.0071(11) -0.0027(12)
O4 0.0168(14) 0.0182(15) 0.0188(13) 0.0007(11) -0.0053(10) -0.0041(11)
O5 0.0194(14) 0.0156(15) 0.0233(14) -0.0030(11) -0.0065(11) 0.0016(12)
O6 0.0162(14) 0.0190(16) 0.0255(14) -0.0016(11) -0.0080(11) -0.0039(12)
O7 0.0126(13) 0.0140(14) 0.0130(12) -0.0012(10) -0.0032(10) -0.0011(11)
O8 0.0197(14) 0.0291(18) 0.0231(14) -0.0045(12) -0.0059(11) 0.0013(13)
O9 0.0150(13) 0.0159(15) 0.0161(13) -0.0010(10) -0.0053(10) -0.0021(11)
O10 0.0211(14) 0.0206(16) 0.0194(13) -0.0024(11) -0.0052(11) -0.0003(12)
O11 0.0277(15) 0.0238(17) 0.0187(14) 0.0024(12) -0.0110(11) -0.0032(13)
O12 0.0205(14) 0.0202(16) 0.0177(13) 0.0024(11) -0.0056(11) -0.0024(12)
O13 0.0238(15) 0.0300(18) 0.0274(15) 0.0054(13) -0.0045(12) -0.0111(13)
O14 0.055(3) 0.094(4) 0.075(3) 0.023(3) 0.002(2) 0.016(3)
O15 0.169(3) 0.167(3) 0.166(3) 0.0001(10) -0.0532(13) -0.0231(11)
O16 0.0221(15) 0.0207(16) 0.0209(14) -0.0021(11) -0.0029(11) -0.0022(12)
O17 0.0135(13) 0.0192(16) 0.0220(14) 0.0011(11) -0.0018(10) -0.0034(11)
O18 0.0182(15) 0.0246(17) 0.0337(16) -0.0050(13) -0.0048(12) -0.0050(13)
O19 0.0182(14) 0.0182(16) 0.0232(14) -0.0023(11) -0.0071(11) -0.0031(12)
O20 0.0195(15) 0.0194(16) 0.0329(15) -0.0020(12) -0.0095(12) 0.0010(12)
O21 0.0157(13) 0.0149(15) 0.0155(13) 0.0007(10) -0.0047(10) -0.0014(11)
O22 0.0184(14) 0.0154(15) 0.0275(14) -0.0007(12) -0.0063(11) 0.0002(12)
O23 0.0143(13) 0.0114(14) 0.0181(13) -0.0015(10) -0.0037(10) 0.0004(11)
O24 0.0192(14) 0.0123(15) 0.0209(13) 0.0005(11) -0.0052(11) -0.0011(11)
O25 0.0194(14) 0.0155(15) 0.0242(14) 0.0002(11) -0.0067(11) -0.0012(12)
O26 0.0170(13) 0.0152(15) 0.0136(12) 0.0008(10) -0.0012(10) -0.0041(11)
O27 0.0250(15) 0.0216(16) 0.0227(14) 0.0002(12) -0.0125(11) 0.0023(12)
O28 0.0283(16) 0.0228(17) 0.0197(14) -0.0022(12) -0.0092(11) 0.0017(13)
Mo1 0.01419(16) 0.01490(18) 0.01785(16) -0.00047(13) -0.00699(13) -0.00189(13)
Mo2 0.01485(17) 0.0199(2) 0.01899(17) 0.00125(14) -0.00363(13) -0.00458(14)
Mo3 0.01490(16) 0.01164(17) 0.01470(15) -0.00069(12) -0.00569(12) -0.00263(13)
Mo4 0.01739(17) 0.01689(19) 0.01284(15) -0.00019(13) -0.00521(12) -0.00202(14)
Mo5 0.01444(16) 0.01364(18) 0.01693(16) -0.00110(13) -0.00223(12) -0.00182(13)
Mo6 0.01451(17) 0.01688(19) 0.02371(17) -0.00161(14) -0.00563(13) -0.00316(14)
Mo7 0.01785(17) 0.01542(18) 0.01530(16) -0.00016(13) -0.00647(13) -0.00154(14)
Mo8 0.01485(16) 0.01086(17) 0.01524(16) 0.00040(12) -0.00391(12) -0.00177(13)
Ag1 0.02762(18) 0.02140(19) 0.03764(19) 0.00433(14) -0.01275(14) 0.00258(14)
Ag2 0.0344(2) 0.0281(2) 0.03311(18) -0.01298(15) -0.00963(15) 0.00300(16)

loop_
_atom_type_symbol
_atom_type_description
_atom_type_scat_dispersion_real
_atom_type_scat_dispersion_imag
_atom_type_scat_source
C C 0.0033 0.0016 'International Tables Vol C Tables 4.2.6.8 and 6.1.1.4'
H H 0.0000 0.0000 'International Tables Vol C Tables 4.2.6.8 and 6.1.1.4'
N N 0.0061 0.0033 'International Tables Vol C Tables 4.2.6.8 and 6.1.1.4'
O O 0.0106 0.0060 'International Tables Vol C Tables 4.2.6.8 and 6.1.1.4'
Mo Mo -1.6832 0.6857 'International Tables Vol C Tables 4.2.6.8 and 6.1.1.4'
Ag Ag -0.8971 1.1015 'International Tables Vol C Tables 4.2.6.8 and 6.1.1.4'

loop_
_geom_angle_atom_site_label_1
_geom_angle_atom_site_label_2
_geom_angle_atom_site_label_3
_geom_angle
_geom_angle_site_symmetry_1
_geom_angle_site_symmetry_3
C2 C1 H1A 109.5 . .
C2 C1 H1B 109.5 . .
H1A C1 H1B 109.5 . .
C2 C1 H1C 109.5 . .
H1A C1 H1C 109.5 . .
H1B C1 H1C 109.5 . .
N1 C2 C3 120.4(4) . .
N1 C2 C1 116.6(4) . .
C3 C2 C1 122.9(4) . .
C2 C3 C4 121.4(4) . .
C2 C3 H3A 119.3 . .
C4 C3 H3A 119.3 . .
C6 C4 C3 116.6(4) . .
C6 C4 C5 121.0(5) . .
C3 C4 C5 122.5(5) . .
C4 C5 H5A 109.5 . .
C4 C5 H5B 109.5 . .
H5A C5 H5B 109.5 . .
C4 C5 H5C 109.5 . .
H5A C5 H5C 109.5 . .
H5B C5 H5C 109.5 . .
C7 C6 C4 120.3(4) . .
C7 C6 H6A 119.9 . .
C4 C6 H6A 119.9 . .
N1 C7 C6 121.9(4) . .
N1 C7 C8 117.2(4) . .
C6 C7 C8 120.9(4) . .
C7 C8 H8A 109.5 . .
C7 C8 H8B 109.5 . .
H8A C8 H8B 109.5 . .
C7 C8 H8C 109.5 . .
H8A C8 H8C 109.5 . .
H8B C8 H8C 109.5 . .
C10 C9 H9A 109.5 . .
C10 C9 H9B 109.5 . .
H9A C9 H9B 109.5 . .
C10 C9 H9C 109.5 . .
H9A C9 H9C 109.5 . .
H9B C9 H9C 109.5 . .
N2 C10 C11 121.5(3) . .
N2 C10 C9 117.4(3) . .
C11 C10 C9 121.0(4) . .
C12 C11 C10 120.5(4) . .
C12 C11 H11A 119.7 . .
C10 C11 H11A 119.7 . .
C14 C12 C11 116.9(4) . .
C14 C12 C13 122.1(4) . .
C11 C12 C13 120.9(4) . .
C12 C13 H13A 109.5 . .
C12 C13 H13B 109.5 . .
H13A C13 H13B 109.5 . .
C12 C13 H13C 109.5 . .
H13A C13 H13C 109.5 . .
H13B C13 H13C 109.5 . .
C12 C14 C15 121.1(4) . .
C12 C14 H14A 119.4 . .
C15 C14 H14A 119.4 . .
N2 C15 C14 121.3(3) . .
N2 C15 C16 117.2(3) . .
C14 C15 C16 121.5(4) . .
C15 C16 H16A 109.5 . .
C15 C16 H16B 109.5 . .
H16A C16 H16B 109.5 . .
C15 C16 H16C 109.5 . .
H16A C16 H16C 109.5 . .
H16B C16 H16C 109.5 . .
C18 C17 N3 114.1(3) . .
C18 C17 H17A 108.7 . .
N3 C17 H17A 108.7 . .
C18 C17 H17B 108.7 . .
N3 C17 H17B 108.7 . .
H17A C17 H17B 107.6 . .
C17 C18 C19 110.0(3) . .
C17 C18 H18A 109.7 . .
C19 C18 H18A 109.7 . .
C17 C18 H18B 109.7 . .
C19 C18 H18B 109.7 . .
H18A C18 H18B 108.2 . .
C20 C19 C18 111.9(3) . .
C20 C19 H19A 109.2 . .
C18 C19 H19A 109.2 . .
C20 C19 H19B 109.2 . .
C18 C19 H19B 109.2 . .
H19A C19 H19B 107.9 . .
C19 C20 H20A 109.5 . .
C19 C20 H20B 109.5 . .
H20A C20 H20B 109.5 . .
C19 C20 H20C 109.5 . .
H20A C20 H20C 109.5 . .
H20B C20 H20C 109.5 . .
N3 C21 C22 114.6(3) . .
N3 C21 H21A 108.6 . .
C22 C21 H21A 108.6 . .
N3 C21 H21B 108.6 . .
C22 C21 H21B 108.6 . .
H21A C21 H21B 107.6 . .
C23 C22 C21 110.9(3) . .
C23 C22 H22A 109.5 . .
C21 C22 H22A 109.5 . .
C23 C22 H22B 109.5 . .
C21 C22 H22B 109.5 . .
H22A C22 H22B 108.0 . .
C22 C23 C24 110.8(4) . .
C22 C23 H23A 109.5 . .
C24 C23 H23A 109.5 . .
C22 C23 H23B 109.5 . .
C24 C23 H23B 109.5 . .
H23A C23 H23B 108.1 . .
C23 C24 H24A 109.5 . .
C23 C24 H24B 109.5 . .
H24A C24 H24B 109.5 . .
C23 C24 H24C 109.5 . .
H24A C24 H24C 109.5 . .
H24B C24 H24C 109.5 . .
C26 C25 N3 117.3(3) . .
C26 C25 H25A 108.0 . .
N3 C25 H25A 108.0 . .
C26 C25 H25B 108.0 . .
N3 C25 H25B 108.0 . .
H25A C25 H25B 107.2 . .
C25 C26 C27 109.1(3) . .
C25 C26 H26A 109.9 . .
C27 C26 H26A 109.9 . .
C25 C26 H26B 109.9 . .
C27 C26 H26B 109.9 . .
H26A C26 H26B 108.3 . .
C28 C27 C26 113.7(4) . .
C28 C27 H27A 108.8 . .
C26 C27 H27A 108.8 . .
C28 C27 H27B 108.8 . .
C26 C27 H27B 108.8 . .
H27A C27 H27B 107.7 . .
C27 C28 H28A 109.5 . .
C27 C28 H28B 109.5 . .
H28A C28 H28B 109.5 . .
C27 C28 H28C 109.5 . .
H28A C28 H28C 109.5 . .
H28B C28 H28C 109.5 . .
C30 C29 N3 116.7(3) . .
C30 C29 H29A 108.1 . .
N3 C29 H29A 108.1 . .
C30 C29 H29B 108.1 . .
N3 C29 H29B 108.1 . .
H29A C29 H29B 107.3 . .
C29 C30 C31 110.0(3) . .
C29 C30 H30A 109.7 . .
C31 C30 H30A 109.7 . .
C29 C30 H30B 109.7 . .
C31 C30 H30B 109.7 . .
H30A C30 H30B 108.2 . .
C32 C31 C30 112.8(3) . .
C32 C31 H31A 109.0 . .
C30 C31 H31A 109.0 . .
C32 C31 H31B 109.0 . .
C30 C31 H31B 109.0 . .
H31A C31 H31B 107.8 . .
C31 C32 H32A 109.5 . .
C31 C32 H32B 109.5 . .
H32A C32 H32B 109.5 . .
C31 C32 H32C 109.5 . .
H32A C32 H32C 109.5 . .
H32B C32 H32C 109.5 . .
N7 C33 H33A 109.5 . .
N7 C33 H33B 109.5 . .
H33A C33 H33B 109.5 . .
N7 C33 H33C 109.5 . .
H33A C33 H33C 109.5 . .
H33B C33 H33C 109.5 . .
N7 C34 H34A 109.5 . .
N7 C34 H34B 109.5 . .
H34A C34 H34B 109.5 . .
N7 C34 H34C 109.5 . .
H34A C34 H34C 109.5 . .
H34B C34 H34C 109.5 . .
N4 C35 C36 114.6(3) . .
N4 C35 H35A 108.6 . .
C36 C35 H35A 108.6 . .
N4 C35 H35B 108.6 . .
C36 C35 H35B 108.6 . .
H35A C35 H35B 107.6 . .
C37 C36 C35 110.6(4) . .
C37 C36 H36A 109.5 . .
C35 C36 H36A 109.5 . .
C37 C36 H36B 109.5 . .
C35 C36 H36B 109.5 . .
H36A C36 H36B 108.1 . .
C38 C37 C36 111.4(4) . .
C38 C37 H37A 109.4 . .
C36 C37 H37A 109.4 . .
C38 C37 H37B 109.4 . .
C36 C37 H37B 109.4 . .
H37A C37 H37B 108.0 . .
C37 C38 H38A 109.5 . .
C37 C38 H38B 109.5 . .
H38A C38 H38B 109.5 . .
C37 C38 H38C 109.5 . .
H38A C38 H38C 109.5 . .
H38B C38 H38C 109.5 . .
N4 C39 C40 114.8(4) . .
N4 C39 H39A 108.6 . .
C40 C39 H39A 108.6 . .
N4 C39 H39B 108.6 . .
C40 C39 H39B 108.6 . .
H39A C39 H39B 107.5 . .
C41 C40 C39 112.4(4) . .
C41 C40 H40A 109.1 . .
C39 C40 H40A 109.1 . .
C41 C40 H40B 109.1 . .
C39 C40 H40B 109.1 . .
H40A C40 H40B 107.9 . .
C40 C41 C42 111.4(4) . .
C40 C41 H41A 109.4 . .
C42 C41 H41A 109.4 . .
C40 C41 H41B 109.4 . .
C42 C41 H41B 109.4 . .
H41A C41 H41B 108.0 . .
C41 C42 H42A 109.5 . .
C41 C42 H42B 109.5 . .
H42A C42 H42B 109.5 . .
C41 C42 H42C 109.5 . .
H42A C42 H42C 109.5 . .
H42B C42 H42C 109.5 . .
C44 C43 N4 116.6(3) . .
C44 C43 H43A 108.1 . .
N4 C43 H43A 108.1 . .
C44 C43 H43B 108.1 . .
N4 C43 H43B 108.1 . .
H43A C43 H43B 107.3 . .
C43 C44 C45 110.2(3) . .
C43 C44 H44A 109.6 . .
C45 C44 H44A 109.6 . .
C43 C44 H44B 109.6 . .
C45 C44 H44B 109.6 . .
H44A C44 H44B 108.1 . .
C46 C45 C44 113.0(4) . .
C46 C45 H45A 109.0 . .
C44 C45 H45A 109.0 . .
C46 C45 H45B 109.0 . .
C44 C45 H45B 109.0 . .
H45A C45 H45B 107.8 . .
C45 C46 H46A 109.5 . .
C45 C46 H46B 109.5 . .
H46A C46 H46B 109.5 . .
C45 C46 H46C 109.5 . .
H46A C46 H46C 109.5 . .
H46B C46 H46C 109.5 . .
C48 C47 N4 115.5(3) . .
C48 C47 H47A 108.4 . .
N4 C47 H47A 108.4 . .
C48 C47 H47B 108.4 . .
N4 C47 H47B 108.4 . .
H47A C47 H47B 107.5 . .
C49 C48 C47 112.6(4) . .
C49 C48 H48A 109.1 . .
C47 C48 H48A 109.1 . .
C49 C48 H48B 109.1 . .
C47 C48 H48B 109.1 . .
H48A C48 H48B 107.8 . .
C50 C49 C48 114.0(5) . .
C50 C49 H49A 108.7 . .
C48 C49 H49A 108.7 . .
C50 C49 H49B 108.7 . .
C48 C49 H49B 108.7 . .
H49A C49 H49B 107.6 . .
C49 C50 H50A 109.5 . .
C49 C50 H50B 109.5 . .
H50A C50 H50B 109.5 . .
C49 C50 H50C 109.5 . .
H50A C50 H50C 109.5 . .
H50B C50 H50C 109.5 . .
N6 C51 H51A 109.5 . .
N6 C51 H51B 109.5 . .
H51A C51 H51B 109.5 . .
N6 C51 H51C 109.5 . .
H51A C51 H51C 109.5 . .
H51B C51 H51C 109.5 . .
N6 C52 H52A 109.5 . .
N6 C52 H52B 109.5 . .
H52A C52 H52B 109.5 . .
N6 C52 H52C 109.5 . .
H52A C52 H52C 109.5 . .
H52B C52 H52C 109.5 . .
O14 C53 N6 125.8(6) . .
O14 C53 H53A 117.1 . .
N6 C53 H53A 117.1 . .
O15 C54 N7 115.5(9) . .
O15 C54 H54A 122.2 . .
N7 C54 H54A 122.2 . .
C7 N1 C2 119.4(4) . .
C7 N1 Ag1 121.4(3) . .
C2 N1 Ag1 119.2(3) . .
C10 N2 C15 118.5(3) . .
C10 N2 Ag2 120.1(2) . .
C15 N2 Ag2 121.2(3) . .
C21 N3 C29 107.2(3) . .
C21 N3 C17 111.5(3) . .
C29 N3 C17 111.0(3) . .
C21 N3 C25 110.5(3) . .
C29 N3 C25 110.9(3) . .
C17 N3 C25 105.7(3) . .
C39 N4 C43 110.8(3) . .
C39 N4 C35 111.1(3) . .
C43 N4 C35 106.6(3) . .
C39 N4 C47 107.1(3) . .
C43 N4 C47 110.9(3) . .
C35 N4 C47 110.4(3) . .
C53 N6 C52 121.8(5) . .
C53 N6 C51 120.2(5) . .
C52 N6 C51 117.7(5) . .
C54 N7 C34 125.9(6) . .
C54 N7 C33 119.0(6) . .
C34 N7 C33 115.0(5) . .
Mo3 O2 Mo1 109.26(11) . .
Mo3 O2 Mo4 108.87(10) . 2_656
Mo1 O2 Mo4 104.42(10) . 2_656
Mo1 O3 Ag2 130.19(13) . .
Mo3 O4 Mo2 116.89(13) . 2_656
Mo1 O6 Mo2 116.62(12) . .
Mo3 O7 Mo4 92.30(8) . .
Mo3 O7 Mo3 104.76(9) . 2_656
Mo4 O7 Mo3 98.03(9) . 2_656
Mo3 O7 Mo1 92.07(9) . .
Mo4 O7 Mo1 162.11(11) . .
Mo3 O7 Mo1 97.61(8) 2_656 .
Mo3 O7 Mo2 164.03(12) . .
Mo4 O7 Mo2 85.83(8) . .
Mo3 O7 Mo2 91.20(8) 2_656 .
Mo1 O7 Mo2 85.22(7) . .
Mo2 O8 Ag2 129.33(14) . .
Mo3 O9 Mo4 107.86(10) . .
Mo3 O9 Mo1 110.21(10) . 2_656
Mo4 O9 Mo1 104.60(11) . 2_656
Mo4 O10 Ag2 126.84(12) . .
Mo4 O12 Mo2 116.46(13) . .
Mo5 O17 Mo6 116.41(13) . .
Mo7 O19 Mo6 116.62(13) . .
Mo6 O20 Ag1 129.80(13) . .
Mo8 O21 Mo8 105.10(9) . 2_665
Mo8 O21 Mo7 92.55(9) . .
Mo8 O21 Mo7 97.50(9) 2_665 .
Mo8 O21 Mo5 92.59(9) . .
Mo8 O21 Mo5 97.88(8) 2_665 .
Mo7 O21 Mo5 161.91(11) . .
Mo8 O21 Mo6 163.55(12) . .
Mo8 O21 Mo6 91.35(9) 2_665 .
Mo7 O21 Mo6 85.14(7) . .
Mo5 O21 Mo6 85.03(8) . .
Mo5 O22 Ag1 127.14(13) . .
Mo8 O23 Mo5 108.93(10) . .
Mo8 O23 Mo7 109.17(10) . 2_665
Mo5 O23 Mo7 104.36(11) . 2_665
Mo8 O24 Mo6 117.25(13) . 2_665
Mo8 O26 Mo7 108.51(11) . .
Mo8 O26 Mo5 109.87(10) . 2_665
Mo7 O26 Mo5 103.93(11) . 2_665
Mo7 O27 Ag1 127.20(12) . .
O1 Mo1 O3 104.90(12) . .
O1 Mo1 O6 102.83(11) . .
O3 Mo1 O6 101.17(12) . .
O1 Mo1 O2 99.08(11) . .
O3 Mo1 O2 96.62(11) . .
O6 Mo1 O2 147.01(10) . .
O1 Mo1 O9 91.66(10) . 2_656
O3 Mo1 O9 161.30(10) . 2_656
O6 Mo1 O9 83.15(10) . 2_656
O2 Mo1 O9 71.78(9) . 2_656
O1 Mo1 O7 162.87(11) . .
O3 Mo1 O7 91.47(10) . .
O6 Mo1 O7 78.38(9) . .
O2 Mo1 O7 73.58(9) . .
O9 Mo1 O7 71.42(8) 2_656 .
O13 Mo2 O8 105.37(13) . .
O13 Mo2 O12 103.50(12) . .
O8 Mo2 O12 97.21(11) . .
O13 Mo2 O6 103.25(11) . .
O8 Mo2 O6 98.26(12) . .
O12 Mo2 O6 144.14(10) . .
O13 Mo2 O4 93.10(12) . 2_656
O8 Mo2 O4 161.52(11) . 2_656
O12 Mo2 O4 77.39(9) . 2_656
O6 Mo2 O4 77.74(10) . 2_656
O13 Mo2 O7 162.79(11) . .
O8 Mo2 O7 91.84(11) . .
O12 Mo2 O7 73.44(9) . .
O6 Mo2 O7 73.91(9) . .
O4 Mo2 O7 69.70(9) 2_656 .
O5 Mo3 O4 105.47(12) . .
O5 Mo3 O2 100.29(11) . .
O4 Mo3 O2 97.04(10) . .
O5 Mo3 O9 101.39(11) . .
O4 Mo3 O9 97.12(10) . .
O2 Mo3 O9 149.82(11) . .
O5 Mo3 O7 97.09(11) . .
O4 Mo3 O7 157.45(11) . .
O2 Mo3 O7 78.34(9) . .
O9 Mo3 O7 78.38(9) . .
O5 Mo3 O7 172.31(11) . 2_656
O4 Mo3 O7 82.20(10) . 2_656
O2 Mo3 O7 77.93(9) . 2_656
O9 Mo3 O7 77.77(9) . 2_656
O7 Mo3 O7 75.24(9) . 2_656
O5 Mo3 Mo4 89.03(9) . .
O4 Mo3 Mo4 133.86(8) . .
O2 Mo3 Mo4 123.65(7) . .
O9 Mo3 Mo4 36.74(7) . .
O7 Mo3 Mo4 45.32(6) . .
O7 Mo3 Mo4 85.85(6) 2_656 .
O11 Mo4 O10 105.06(12) . .
O11 Mo4 O12 101.34(12) . .
O10 Mo4 O12 101.40(12) . .
O11 Mo4 O9 99.17(11) . .
O10 Mo4 O9 96.66(11) . .
O12 Mo4 O9 147.97(10) . .
O11 Mo4 O7 162.39(11) . .
O10 Mo4 O7 92.07(10) . .
O12 Mo4 O7 78.74(9) . .
O9 Mo4 O7 74.36(8) . .
O11 Mo4 O2 90.39(10) . 2_656
O10 Mo4 O2 162.03(10) . 2_656
O12 Mo4 O2 84.09(10) . 2_656
O9 Mo4 O2 71.40(9) . 2_656
O7 Mo4 O2 72.05(8) . 2_656
O11 Mo4 Mo3 134.41(9) . .
O10 Mo4 Mo3 83.45(8) . .
O12 Mo4 Mo3 121.12(7) . .
O9 Mo4 Mo3 35.40(6) . .
O7 Mo4 Mo3 42.39(6) . .
O2 Mo4 Mo3 79.12(6) 2_656 .
O16 Mo5 O22 104.63(12) . .
O16 Mo5 O17 103.02(12) . .
O22 Mo5 O17 101.00(11) . .
O16 Mo5 O23 98.71(11) . .
O22 Mo5 O23 96.46(11) . .
O17 Mo5 O23 147.53(10) . .
O16 Mo5 O26 91.33(10) . 2_665
O22 Mo5 O26 161.61(10) . 2_665
O17 Mo5 O26 83.83(10) . 2_665
O23 Mo5 O26 71.73(9) . 2_665
O16 Mo5 O21 162.21(10) . .
O22 Mo5 O21 92.21(10) . .
O17 Mo5 O21 78.85(9) . .
O23 Mo5 O21 73.29(9) . .
O26 Mo5 O21 71.16(8) 2_665 .
O18 Mo6 O20 105.05(13) . .
O18 Mo6 O19 103.29(12) . .
O20 Mo6 O19 97.64(12) . .
O18 Mo6 O17 103.83(12) . .
O20 Mo6 O17 96.90(12) . .
O19 Mo6 O17 144.56(10) . .
O18 Mo6 O24 95.56(11) . 2_665
O20 Mo6 O24 159.38(11) . 2_665
O19 Mo6 O24 77.37(10) . 2_665
O17 Mo6 O24 77.70(10) . 2_665
O18 Mo6 O21 164.74(11) . .
O20 Mo6 O21 90.20(10) . .
O19 Mo6 O21 73.79(9) . .
O17 Mo6 O21 74.01(9) . .
O24 Mo6 O21 69.19(9) 2_665 .
O28 Mo7 O27 104.89(12) . .
O28 Mo7 O19 101.82(12) . .
O27 Mo7 O19 101.65(12) . .
O28 Mo7 O26 99.93(11) . .
O27 Mo7 O26 95.09(11) . .
O19 Mo7 O26 147.98(10) . .
O28 Mo7 O23 91.40(10) . 2_665
O27 Mo7 O23 160.85(10) . 2_665
O19 Mo7 O23 84.38(10) . 2_665
O26 Mo7 O23 71.83(9) . 2_665
O28 Mo7 O21 163.14(11) . .
O27 Mo7 O21 91.32(10) . .
O19 Mo7 O21 78.89(9) . .
O26 Mo7 O21 73.58(9) . .
O23 Mo7 O21 71.84(8) 2_665 .
O25 Mo8 O24 105.65(12) . .
O25 Mo8 O26 100.96(11) . .
O24 Mo8 O26 96.80(10) . .
O25 Mo8 O23 100.18(11) . .
O24 Mo8 O23 97.02(10) . .
O26 Mo8 O23 150.52(10) . .
O25 Mo8 O21 97.23(11) . .
O24 Mo8 O21 157.12(11) . .
O26 Mo8 O21 78.70(9) . .
O23 Mo8 O21 78.46(9) . .
O25 Mo8 O21 172.13(10) . 2_665
O24 Mo8 O21 82.22(10) . 2_665
O26 Mo8 O21 77.97(9) . 2_665
O23 Mo8 O21 78.28(9) . 2_665
O21 Mo8 O21 74.90(9) . 2_665
N1 Ag1 O20 128.14(10) . .
N1 Ag1 O22 128.00(10) . .
O20 Ag1 O22 77.34(9) . .
N1 Ag1 O27 113.41(10) . .
O20 Ag1 O27 76.96(9) . .
O22 Ag1 O27 116.64(8) . .
N2 Ag2 O3 138.07(10) . .
N2 Ag2 O8 126.41(11) . .
O3 Ag2 O8 78.83(9) . .
N2 Ag2 O10 105.82(9) . .
O3 Ag2 O10 113.57(8) . .
O8 Ag2 O10 75.10(8) . .

loop_
_geom_bond_atom_site_label_1
_geom_bond_atom_site_label_2
_geom_bond_distance
_geom_bond_site_symmetry_2
C1 C2 1.497(6) .
C1 H1A 0.9800 .
C1 H1B 0.9800 .
C1 H1C 0.9800 .
C2 N1 1.349(5) .
C2 C3 1.379(6) .
C3 C4 1.394(7) .
C3 H3A 0.9500 .
C4 C6 1.384(6) .
C4 C5 1.509(7) .
C5 H5A 0.9800 .
C5 H5B 0.9800 .
C5 H5C 0.9800 .
C6 C7 1.382(6) .
C6 H6A 0.9500 .
C7 N1 1.341(5) .
C7 C8 1.489(6) .
C8 H8A 0.9800 .
C8 H8B 0.9800 .
C8 H8C 0.9800 .
C9 C10 1.501(5) .
C9 H9A 0.9800 .
C9 H9B 0.9800 .
C9 H9C 0.9800 .
C10 N2 1.348(5) .
C10 C11 1.385(5) .
C11 C12 1.384(5) .
C11 H11A 0.9500 .
C12 C14 1.376(5) .
C12 C13 1.501(6) .
C13 H13A 0.9800 .
C13 H13B 0.9800 .
C13 H13C 0.9800 .
C14 C15 1.380(5) .
C14 H14A 0.9500 .
C15 N2 1.350(5) .
C15 C16 1.498(5) .
C16 H16A 0.9800 .
C16 H16B 0.9800 .
C16 H16C 0.9800 .
C17 C18 1.524(5) .
C17 N3 1.529(5) .
C17 H17A 0.9900 .
C17 H17B 0.9900 .
C18 C19 1.527(5) .
C18 H18A 0.9900 .
C18 H18B 0.9900 .
C19 C20 1.520(5) .
C19 H19A 0.9900 .
C19 H19B 0.9900 .
C20 H20A 0.9800 .
C20 H20B 0.9800 .
C20 H20C 0.9800 .
C21 N3 1.514(4) .
C21 C22 1.529(5) .
C21 H21A 0.9900 .
C21 H21B 0.9900 .
C22 C23 1.518(5) .
C22 H22A 0.9900 .
C22 H22B 0.9900 .
C23 C24 1.529(6) .
C23 H23A 0.9900 .
C23 H23B 0.9900 .
C24 H24A 0.9800 .
C24 H24B 0.9800 .
C24 H24C 0.9800 .
C25 C26 1.515(5) .
C25 N3 1.522(5) .
C25 H25A 0.9900 .
C25 H25B 0.9900 .
C26 C27 1.524(5) .
C26 H26A 0.9900 .
C26 H26B 0.9900 .
C27 C28 1.501(6) .
C27 H27A 0.9900 .
C27 H27B 0.9900 .
C28 H28A 0.9800 .
C28 H28B 0.9800 .
C28 H28C 0.9800 .
C29 C30 1.518(5) .
C29 N3 1.519(5) .
C29 H29A 0.9900 .
C29 H29B 0.9900 .
C30 C31 1.524(6) .
C30 H30A 0.9900 .
C30 H30B 0.9900 .
C31 C32 1.520(5) .
C31 H31A 0.9900 .
C31 H31B 0.9900 .
C32 H32A 0.9800 .
C32 H32B 0.9800 .
C32 H32C 0.9800 .
C33 N7 1.442(7) .
C33 H33A 0.9800 .
C33 H33B 0.9800 .
C33 H33C 0.9800 .
C34 N7 1.410(6) .
C34 H34A 0.9800 .
C34 H34B 0.9800 .
C34 H34C 0.9800 .
C35 N4 1.521(5) .
C35 C36 1.528(6) .
C35 H35A 0.9900 .
C35 H35B 0.9900 .
C36 C37 1.516(6) .
C36 H36A 0.9900 .
C36 H36B 0.9900 .
C37 C38 1.519(6) .
C37 H37A 0.9900 .
C37 H37B 0.9900 .
C38 H38A 0.9800 .
C38 H38B 0.9800 .
C38 H38C 0.9800 .
C39 N4 1.518(5) .
C39 C40 1.523(6) .
C39 H39A 0.9900 .
C39 H39B 0.9900 .
C40 C41 1.511(6) .
C40 H40A 0.9900 .
C40 H40B 0.9900 .
C41 C42 1.510(6) .
C41 H41A 0.9900 .
C41 H41B 0.9900 .
C42 H42A 0.9800 .
C42 H42B 0.9800 .
C42 H42C 0.9800 .
C43 C44 1.517(5) .
C43 N4 1.523(5) .
C43 H43A 0.9900 .
C43 H43B 0.9900 .
C44 C45 1.527(6) .
C44 H44A 0.9900 .
C44 H44B 0.9900 .
C45 C46 1.520(5) .
C45 H45A 0.9900 .
C45 H45B 0.9900 .
C46 H46A 0.9800 .
C46 H46B 0.9800 .
C46 H46C 0.9800 .
C47 C48 1.520(6) .
C47 N4 1.526(5) .
C47 H47A 0.9900 .
C47 H47B 0.9900 .
C48 C49 1.516(6) .
C48 H48A 0.9900 .
C48 H48B 0.9900 .
C49 C50 1.486(7) .
C49 H49A 0.9900 .
C49 H49B 0.9900 .
C50 H50A 0.9800 .
C50 H50B 0.9800 .
C50 H50C 0.9800 .
C51 N6 1.467(6) .
C51 H51A 0.9800 .
C51 H51B 0.9800 .
C51 H51C 0.9800 .
C52 N6 1.445(6) .
C52 H52A 0.9800 .
C52 H52B 0.9800 .
C52 H52C 0.9800 .
C53 O14 1.218(6) .
C53 N6 1.337(7) .
C53 H53A 0.9500 .
C54 O15 1.231(10) .
C54 N7 1.347(9) .
C54 H54A 0.9500 .
N1 Ag1 2.217(3) .
N2 Ag2 2.217(3) .
O1 Mo1 1.694(2) .
O2 Mo3 1.953(2) .
O2 Mo1 2.009(2) .
O2 Mo4 2.311(2) 2_656
O3 Mo1 1.723(3) .
O3 Ag2 2.390(2) .
O4 Mo3 1.748(2) .
O4 Mo2 2.259(2) 2_656
O5 Mo3 1.698(3) .
O6 Mo1 1.887(3) .
O6 Mo2 1.928(2) .
O7 Mo3 2.164(2) .
O7 Mo4 2.283(2) .
O7 Mo3 2.320(2) 2_656
O7 Mo1 2.322(2) .
O7 Mo2 2.472(2) .
O8 Mo2 1.719(3) .
O8 Ag2 2.427(3) .
O9 Mo3 1.952(2) .
O9 Mo4 2.016(2) .
O9 Mo1 2.299(2) 2_656
O10 Mo4 1.713(3) .
O10 Ag2 2.595(2) .
O11 Mo4 1.697(2) .
O12 Mo4 1.889(3) .
O12 Mo2 1.922(2) .
O13 Mo2 1.689(3) .
O16 Mo5 1.695(2) .
O17 Mo5 1.888(3) .
O17 Mo6 1.934(2) .
O18 Mo6 1.688(3) .
O19 Mo7 1.884(3) .
O19 Mo6 1.929(2) .
O20 Mo6 1.720(3) .
O20 Ag1 2.393(3) .
O21 Mo8 2.150(2) .
O21 Mo8 2.298(2) 2_665
O21 Mo7 2.311(2) .
O21 Mo5 2.321(2) .
O21 Mo6 2.483(2) .
O22 Mo5 1.715(3) .
O22 Ag1 2.443(2) .
O23 Mo8 1.956(2) .
O23 Mo5 2.018(2) .
O23 Mo7 2.289(2) 2_665
O24 Mo8 1.749(2) .
O24 Mo6 2.248(2) 2_665
O25 Mo8 1.698(3) .
O26 Mo8 1.951(2) .
O26 Mo7 2.022(2) .
O26 Mo5 2.297(2) 2_665
O27 Mo7 1.711(3) .
O27 Ag1 2.500(3) .
O28 Mo7 1.693(2) .
Mo3 Mo4 3.2081(5) .
